data_4107887
loop_
_publ_author_name
'Ryan A. Shenvi'
'Carlos A. Guerrero'
'Jun Shi'
'Chuang-Chuang Li'
'Phil S. Baran'

_publ_section_title
;
 Synthesis of (+)-Cortistatin A
;
_journal_name_full 'Journal of the American Chemical Society'
_journal_page_first 7241
_journal_page_last 7243
_journal_paper_doi 10.1021/ja8023466
_journal_volume 130
_journal_year 2008
_chemical_absolute_configuration ad
_chemical_formula_sum 'C23 H28 Br N O7'
_chemical_formula_weight 510.37
_chemical_name_common LCC-Br-cyclo
_chemical_name_systematic
;
 ?
;
_space_group.centring_type P

_space_group_IT_number 18
_space_group.IT_number 18

_symmetry_cell_setting orthorhombic
_symmetry_space_group_name_Hall 'P 2 2ab'
_symmetry_space_group_name_H-M 'P 21 21 2'
_atom_sites_solution_hydrogens geom
_atom_sites_solution_primary direct
_atom_sites_solution_secondary difmap
_audit_creation_method SHELXL-97
_cell_angle_alpha 90.00
_cell_angle_beta 90.00
_cell_angle_gamma 90.00
_cell_formula_units_Z 4
_cell_length_a 14.8010(7)
_cell_length_b 19.3787(9)
_cell_length_c 7.3587(3)
_cell_measurement_reflns_used 9903
_cell_measurement_temperature 100(2)
_cell_measurement_theta_max 28.19
_cell_measurement_theta_min 2.51
_cell_volume 2110.65(16)
_computing_cell_refinement 'Bruker SMART'
_computing_data_collection 'Bruker SMART'
_computing_data_reduction 'Bruker SAINT'
_computing_molecular_graphics ORTEP-32
_computing_publication_material WinGX
_computing_structure_refinement SHELXL-97
_computing_structure_solution SIR-2004
_diffrn_ambient_temperature 100(2)
_diffrn_measured_fraction_theta_full 1.000
_diffrn_measured_fraction_theta_max 0.975
_diffrn_measurement_device_type 'CCD area detector'
_diffrn_measurement_method 'phi and omega scans'
_diffrn_radiation_monochromator graphite
_diffrn_radiation_source 'fine-focus sealed tube'
_diffrn_radiation_type MoK\a
_diffrn_radiation_wavelength 0.71073
_diffrn_reflns_av_R_equivalents 0.0642
_diffrn_reflns_av_sigmaI/netI 0.0490
_diffrn_reflns_limit_h_max 19
_diffrn_reflns_limit_h_min -17
_diffrn_reflns_limit_k_max 23
_diffrn_reflns_limit_k_min -25
_diffrn_reflns_limit_l_max 9
_diffrn_reflns_limit_l_min -9
_diffrn_reflns_number 27637
_diffrn_reflns_theta_full 25.00
_diffrn_reflns_theta_max 28.31
_diffrn_reflns_theta_min 1.73
_exptl_absorpt_coefficient_mu 1.995
_exptl_absorpt_correction_T_max 0.8567
_exptl_absorpt_correction_T_min 0.7957
_exptl_absorpt_correction_type multi-scan
_exptl_absorpt_process_details SADABS
_exptl_crystal_colour colorless
_exptl_crystal_density_diffrn 1.606
_exptl_crystal_description block
_exptl_crystal_F_000 1056
_exptl_crystal_size_max 0.12
_exptl_crystal_size_mid 0.10
_exptl_crystal_size_min 0.08
_refine_diff_density_max 0.556
_refine_diff_density_min -0.308
_refine_diff_density_rms 0.068
_refine_ls_abs_structure_details 'Flack H D (1983), Acta Cryst. A39, 876-881'
_refine_ls_abs_structure_Flack 0.018(6)
_refine_ls_extinction_method none
_refine_ls_goodness_of_fit_ref 1.037
_refine_ls_hydrogen_treatment constr
_refine_ls_matrix_type full
_refine_ls_number_parameters 291
_refine_ls_number_reflns 5002
_refine_ls_number_restraints 0
_refine_ls_restrained_S_all 1.037
_refine_ls_R_factor_all 0.0328
_refine_ls_R_factor_gt 0.0299
_refine_ls_shift/su_max 0.002
_refine_ls_shift/su_mean 0.000
_refine_ls_structure_factor_coef Fsqd
_refine_ls_weighting_details 'calc w=1/[\s^2^(Fo^2^)+(0.0404P)^2^+0.0000P] where P=(Fo^2^+2Fc^2^)/3'
_refine_ls_weighting_scheme calc
_refine_ls_wR_factor_gt 0.0761
_refine_ls_wR_factor_ref 0.0775
_reflns_number_gt 4696
_reflns_number_total 5002
_reflns_threshold_expression >2sigma(I)
_cod_data_source_file ja8023466-file008.cif
_cod_data_source_block baran47
_cod_depositor_comments
;
The following automatic conversions were performed:

'_space_group.centring_type' value 'primitive' was replaced with the
value 'P' as specified in the replacement file
'/home/antanas/src/cod-tools/trunk/data/replacement-values/replacement_values.lst'.

Automatic conversion script
Id: cif_fix_values 5642 2017-10-24 12:04:52Z antanas 
;
_cod_database_code 4107887

loop_
_symmetry_equiv_pos_as_xyz
'x, y, z'
'-x, -y, z'
'x+1/2, -y+1/2, -z'
'-x+1/2, y+1/2, -z'

loop_
_atom_site_label
_atom_site_type_symbol
_atom_site_fract_x
_atom_site_fract_y
_atom_site_fract_z
_atom_site_U_iso_or_equiv
_atom_site_adp_type
_atom_site_occupancy
_atom_site_symmetry_multiplicity
_atom_site_calc_flag
_atom_site_refinement_flags
C1 C 0.52731(15) 0.60266(12) 0.2587(3) 0.0174(5) Uani 1 1 d .
H1 H 0.5249 0.5511 0.2628 0.021 Uiso 1 1 calc R
C2 C 0.59103(16) 0.63059(12) 0.4032(3) 0.0185(5) Uani 1 1 d .
H2 H 0.5686 0.6162 0.5257 0.022 Uiso 1 1 calc R
C3 C 0.59158(17) 0.70987(12) 0.3924(3) 0.0175(5) Uani 1 1 d .
H3 H 0.6334 0.7289 0.4865 0.021 Uiso 1 1 calc R
C4 C 0.61962(15) 0.73577(11) 0.2048(3) 0.0146(4) Uani 1 1 d .
C5 C 0.65603(15) 0.81075(12) 0.1716(3) 0.0156(5) Uani 1 1 d .
C6 C 0.67186(16) 0.85505(12) 0.3382(3) 0.0171(5) Uani 1 1 d .
C7 C 0.66933(17) 0.93310(12) 0.3233(3) 0.0181(5) Uani 1 1 d .
H7A H 0.7139 0.9529 0.4090 0.022 Uiso 1 1 calc R
H7B H 0.6087 0.9496 0.3599 0.022 Uiso 1 1 calc R
C8 C 0.68983(17) 0.95926(12) 0.1331(3) 0.0163(4) Uani 1 1 d .
C9 C 0.66609(16) 1.03579(12) 0.0999(3) 0.0181(5) Uani 1 1 d .
C10 C 0.69377(18) 1.13748(13) 0.2495(3) 0.0231(5) Uani 1 1 d .
H10A H 0.6758 1.1737 0.1619 0.028 Uiso 1 1 calc R
H10B H 0.7340 1.1579 0.3427 0.028 Uiso 1 1 calc R
C11 C 0.61193(18) 1.10371(13) 0.3355(3) 0.0235(5) Uani 1 1 d .
H11A H 0.6279 1.0801 0.4505 0.028 Uiso 1 1 calc R
H11B H 0.5634 1.1377 0.3590 0.028 Uiso 1 1 calc R
C12 C 0.64712(18) 1.04043(13) -0.1074(3) 0.0219(5) Uani 1 1 d .
H12A H 0.5939 1.0700 -0.1310 0.026 Uiso 1 1 calc R
H12B H 0.6999 1.0602 -0.1717 0.026 Uiso 1 1 calc R
C13 C 0.62913(17) 0.96600(12) -0.1724(3) 0.0195(5) Uani 1 1 d .
H13A H 0.5718 0.9632 -0.2413 0.023 Uiso 1 1 calc R
H13B H 0.6790 0.9493 -0.2505 0.023 Uiso 1 1 calc R
C14 C 0.62346(17) 0.92391(12) 0.0039(3) 0.0161(5) Uani 1 1 d .
H14 H 0.5614 0.9306 0.0548 0.019 Uiso 1 1 calc R
C15 C 0.63860(16) 0.84635(12) -0.0153(3) 0.0158(5) Uani 1 1 d .
H15 H 0.6947 0.8402 -0.0893 0.019 Uiso 1 1 calc R
C16 C 0.56125(17) 0.81366(13) -0.1230(3) 0.0181(5) Uani 1 1 d .
H16A H 0.5031 0.8286 -0.0693 0.022 Uiso 1 1 calc R
H16B H 0.5634 0.8309 -0.2495 0.022 Uiso 1 1 calc R
C17 C 0.56418(17) 0.73548(13) -0.1261(3) 0.0182(5) Uani 1 1 d .
H17A H 0.6226 0.7199 -0.1772 0.022 Uiso 1 1 calc R
H17B H 0.5152 0.7177 -0.2050 0.022 Uiso 1 1 calc R
C18 C 0.55296(16) 0.70678(12) 0.0648(3) 0.0158(5) Uani 1 1 d .
C19 C 0.55448(17) 0.62793(12) 0.0691(3) 0.0173(5) Uani 1 1 d .
H19A H 0.6159 0.6111 0.0392 0.021 Uiso 1 1 calc R
H19B H 0.5119 0.6094 -0.0226 0.021 Uiso 1 1 calc R
C20 C 0.43987(16) 0.70738(11) 0.2960(3) 0.0173(5) Uani 1 1 d .
H20 H 0.3778 0.7246 0.3247 0.021 Uiso 1 1 calc R
C21 C 0.71572(16) 0.74636(12) 0.1532(3) 0.0179(5) Uani 1 1 d .
H21 H 0.7270 0.7342 0.0231 0.021 Uiso 1 1 calc R
C22 C 0.79026(16) 0.94664(13) 0.0862(3) 0.0207(5) Uani 1 1 d .
H22A H 0.8285 0.9727 0.1703 0.031 Uiso 1 1 calc R
H22B H 0.8021 0.9619 -0.0386 0.031 Uiso 1 1 calc R
H22C H 0.8038 0.8973 0.0970 0.031 Uiso 1 1 calc R
C23 C 0.36888(18) 0.59657(13) 0.3690(3) 0.0207(5) Uani 1 1 d .
H23 H 0.3159 0.6213 0.4015 0.025 Uiso 1 1 calc R
N1 N 0.43835(13) 0.63264(9) 0.3007(3) 0.0176(4) Uani 1 1 d .
O1 O 0.68046(12) 0.60545(9) 0.3791(2) 0.0226(4) Uani 1 1 d .
H1A H 0.6801 0.5621 0.3822 0.034 Uiso 1 1 calc R
O2 O 0.68850(12) 0.82945(8) 0.4852(2) 0.0203(4) Uani 1 1 d .
O3 O 0.73601(12) 1.08090(9) 0.1601(2) 0.0226(4) Uani 1 1 d .
O4 O 0.58616(11) 1.05527(8) 0.1975(3) 0.0206(3) Uani 1 1 d .
O5 O 0.49991(11) 0.73333(9) 0.4281(2) 0.0180(3) Uani 1 1 d .
O6 O 0.46297(11) 0.72988(9) 0.1213(2) 0.0163(3) Uani 1 1 d .
O7 O 0.36886(13) 0.53444(9) 0.3923(3) 0.0258(4) Uani 1 1 d .
Br1 Br 0.819839(16) 0.729772(12) 0.30166(3) 0.02061(7) Uani 1 1 d .

loop_
_atom_site_aniso_label
_atom_site_aniso_U_11
_atom_site_aniso_U_22
_atom_site_aniso_U_33
_atom_site_aniso_U_23
_atom_site_aniso_U_13
_atom_site_aniso_U_12
C1 0.0129(12) 0.0147(11) 0.0245(11) -0.0010(9) 0.0011(9) 0.0004(9)
C2 0.0179(12) 0.0169(12) 0.0208(11) 0.0031(9) 0.0020(10) -0.0012(9)
C3 0.0201(13) 0.0168(12) 0.0155(10) 0.0010(9) 0.0011(9) -0.0015(9)
C4 0.0161(10) 0.0132(10) 0.0146(9) -0.0004(10) 0.0014(9) -0.0004(9)
C5 0.0168(11) 0.0152(12) 0.0148(10) 0.0002(9) -0.0008(8) -0.0010(8)
C6 0.0142(11) 0.0203(12) 0.0169(10) -0.0015(8) 0.0006(9) -0.0015(10)
C7 0.0208(12) 0.0168(11) 0.0166(9) -0.0021(9) 0.0013(10) -0.0003(9)
C8 0.0153(11) 0.0166(11) 0.0170(9) 0.0000(8) 0.0009(9) -0.0004(9)
C9 0.0152(12) 0.0160(12) 0.0230(11) 0.0013(9) 0.0021(9) -0.0007(9)
C10 0.0249(14) 0.0175(12) 0.0269(11) -0.0018(9) 0.0008(10) -0.0014(10)
C11 0.0285(14) 0.0160(12) 0.0260(13) -0.0034(10) 0.0043(11) -0.0003(10)
C12 0.0239(13) 0.0197(13) 0.0221(11) 0.0047(10) 0.0014(10) -0.0015(10)
C13 0.0224(12) 0.0221(12) 0.0141(10) 0.0031(9) 0.0017(9) 0.0010(10)
C14 0.0168(12) 0.0161(12) 0.0153(10) 0.0009(9) 0.0012(9) 0.0010(9)
C15 0.0180(12) 0.0169(12) 0.0124(9) 0.0005(9) 0.0021(9) 0.0001(9)
C16 0.0212(13) 0.0198(13) 0.0132(9) 0.0011(9) -0.0003(9) 0.0009(10)
C17 0.0208(12) 0.0204(12) 0.0134(9) -0.0021(9) -0.0002(9) -0.0001(10)
C18 0.0157(12) 0.0174(12) 0.0144(10) -0.0027(8) 0.0018(9) 0.0004(9)
C19 0.0149(12) 0.0146(12) 0.0224(11) -0.0048(9) 0.0027(9) -0.0010(9)
C20 0.0182(11) 0.0138(11) 0.0198(10) -0.0004(9) 0.0048(10) 0.0013(8)
C21 0.0194(12) 0.0174(12) 0.0169(10) -0.0012(8) -0.0017(9) 0.0019(9)
C22 0.0189(12) 0.0192(13) 0.0242(11) -0.0008(10) 0.0021(10) 0.0019(9)
C23 0.0185(13) 0.0221(14) 0.0214(11) -0.0038(10) 0.0017(10) -0.0015(10)
N1 0.0152(10) 0.0138(9) 0.0239(9) -0.0009(9) 0.0037(9) 0.0019(7)
O1 0.0176(8) 0.0189(9) 0.0312(8) 0.0022(7) -0.0017(8) 0.0009(8)
O2 0.0256(9) 0.0187(8) 0.0165(7) 0.0013(6) -0.0022(7) -0.0058(8)
O3 0.0180(9) 0.0177(9) 0.0319(9) -0.0016(7) 0.0012(7) -0.0034(7)
O4 0.0165(8) 0.0202(8) 0.0251(8) -0.0043(8) 0.0030(8) -0.0008(7)
O5 0.0213(8) 0.0167(8) 0.0158(7) -0.0016(7) 0.0037(6) 0.0002(7)
O6 0.0158(8) 0.0155(8) 0.0176(7) -0.0006(7) 0.0013(6) 0.0026(7)
O7 0.0246(10) 0.0163(10) 0.0365(10) -0.0009(8) 0.0073(8) -0.0027(7)
Br1 0.01763(12) 0.02201(13) 0.02218(11) 0.00178(10) -0.00125(10) 0.00021(10)

loop_
_atom_type_symbol
_atom_type_description
_atom_type_scat_dispersion_real
_atom_type_scat_dispersion_imag
_atom_type_scat_source
C C 0.0033 0.0016 'International Tables Vol C Tables 4.2.6.8 and 6.1.1.4'
H H 0.0000 0.0000 'International Tables Vol C Tables 4.2.6.8 and 6.1.1.4'
N N 0.0061 0.0033 'International Tables Vol C Tables 4.2.6.8 and 6.1.1.4'
O O 0.0106 0.0060 'International Tables Vol C Tables 4.2.6.8 and 6.1.1.4'
Br Br -0.2901 2.4595 'International Tables Vol C Tables 4.2.6.8 and 6.1.1.4'

loop_
_geom_angle_atom_site_label_1
_geom_angle_atom_site_label_2
_geom_angle_atom_site_label_3
_geom_angle
N1 C1 C2 105.52(19)
N1 C1 C19 107.44(19)
C2 C1 C19 111.11(19)
N1 C1 H1 110.9
C2 C1 H1 110.9
C19 C1 H1 110.9
O1 C2 C1 111.61(19)
O1 C2 C3 109.3(2)
C1 C2 C3 108.8(2)
O1 C2 H2 109.0
C1 C2 H2 109.0
C3 C2 H2 109.0
O5 C3 C4 108.33(18)
O5 C3 C2 107.32(19)
C4 C3 C2 112.13(19)
O5 C3 H3 109.7
C4 C3 H3 109.7
C2 C3 H3 109.7
C21 C4 C3 122.4(2)
C21 C4 C18 119.66(18)
C3 C4 C18 108.20(18)
C21 C4 C5 60.24(14)
C3 C4 C5 122.59(19)
C18 C4 C5 117.12(19)
C6 C5 C21 116.31(19)
C6 C5 C15 119.23(19)
C21 C5 C15 112.14(17)
C6 C5 C4 116.88(18)
C21 C5 C4 57.21(14)
C15 C5 C4 119.33(19)
O2 C6 C5 121.3(2)
O2 C6 C7 118.5(2)
C5 C6 C7 120.16(19)
C6 C7 C8 113.25(18)
C6 C7 H7A 108.9
C8 C7 H7A 108.9
C6 C7 H7B 108.9
C8 C7 H7B 108.9
H7A C7 H7B 107.7
C7 C8 C14 107.16(19)
C7 C8 C9 114.89(19)
C14 C8 C9 100.70(19)
C7 C8 C22 110.2(2)
C14 C8 C22 114.10(19)
C9 C8 C22 109.61(19)
O3 C9 O4 106.36(18)
O3 C9 C8 112.0(2)
O4 C9 C8 111.18(19)
O3 C9 C12 113.64(19)
O4 C9 C12 109.11(19)
C8 C9 C12 104.60(19)
O3 C10 C11 102.21(19)
O3 C10 H10A 111.3
C11 C10 H10A 111.3
O3 C10 H10B 111.3
C11 C10 H10B 111.3
H10A C10 H10B 109.2
O4 C11 C10 101.50(19)
O4 C11 H11A 111.5
C10 C11 H11A 111.5
O4 C11 H11B 111.5
C10 C11 H11B 111.5
H11A C11 H11B 109.3
C13 C12 C9 106.36(19)
C13 C12 H12A 110.5
C9 C12 H12A 110.5
C13 C12 H12B 110.5
C9 C12 H12B 110.5
H12A C12 H12B 108.6
C14 C13 C12 104.13(18)
C14 C13 H13A 110.9
C12 C13 H13A 110.9
C14 C13 H13B 110.9
C12 C13 H13B 110.9
H13A C13 H13B 108.9
C15 C14 C8 113.8(2)
C15 C14 C13 115.94(19)
C8 C14 C13 104.62(18)
C15 C14 H14 107.3
C8 C14 H14 107.3
C13 C14 H14 107.3
C14 C15 C16 110.2(2)
C14 C15 C5 112.23(18)
C16 C15 C5 113.42(19)
C14 C15 H15 106.8
C16 C15 H15 106.8
C5 C15 H15 106.8
C17 C16 C15 113.6(2)
C17 C16 H16A 108.8
C15 C16 H16A 108.8
C17 C16 H16B 108.8
C15 C16 H16B 108.8
H16A C16 H16B 107.7
C16 C17 C18 110.41(19)
C16 C17 H17A 109.6
C18 C17 H17A 109.6
C16 C17 H17B 109.6
C18 C17 H17B 109.6
H17A C17 H17B 108.1
O6 C18 C17 104.47(18)
O6 C18 C19 108.24(19)
C17 C18 C19 112.54(19)
O6 C18 C4 106.39(17)
C17 C18 C4 114.62(19)
C19 C18 C4 110.1(2)
C18 C19 C1 109.53(19)
C18 C19 H19A 109.8
C1 C19 H19A 109.8
C18 C19 H19B 109.8
C1 C19 H19B 109.8
H19A C19 H19B 108.2
O6 C20 O5 111.61(17)
O6 C20 N1 109.7(2)
O5 C20 N1 110.5(2)
O6 C20 H20 108.3
O5 C20 H20 108.3
N1 C20 H20 108.3
C4 C21 C5 62.55(15)
C4 C21 Br1 126.94(16)
C5 C21 Br1 123.30(16)
C4 C21 H21 111.8
C5 C21 H21 111.8
Br1 C21 H21 111.8
C8 C22 H22A 109.5
C8 C22 H22B 109.5
H22A C22 H22B 109.5
C8 C22 H22C 109.5
H22A C22 H22C 109.5
H22B C22 H22C 109.5
O7 C23 N1 124.7(2)
O7 C23 H23 117.7
N1 C23 H23 117.7
C23 N1 C20 122.8(2)
C23 N1 C1 124.0(2)
C20 N1 C1 112.07(18)
C2 O1 H1A 109.5
C10 O3 C9 107.30(18)
C11 O4 C9 107.90(17)
C20 O5 C3 110.58(17)
C20 O6 C18 112.81(17)

loop_
_geom_bond_atom_site_label_1
_geom_bond_atom_site_label_2
_geom_bond_distance
C1 N1 1.472(3)
C1 C2 1.521(3)
C1 C19 1.532(3)
C1 H1 1.0000
C2 O1 1.422(3)
C2 C3 1.539(3)
C2 H2 1.0000
C3 O5 1.455(3)
C3 C4 1.526(3)
C3 H3 1.0000
C4 C21 1.486(3)
C4 C18 1.533(3)
C4 C5 1.569(3)
C5 C6 1.515(3)
C5 C21 1.535(3)
C5 C15 1.560(3)
C6 O2 1.215(3)
C6 C7 1.517(3)
C7 C8 1.519(3)
C7 H7A 0.9900
C7 H7B 0.9900
C8 C14 1.529(3)
C8 C9 1.544(3)
C8 C22 1.545(3)
C9 O3 1.425(3)
C9 O4 1.435(3)
C9 C12 1.553(3)
C10 O3 1.423(3)
C10 C11 1.515(4)
C10 H10A 0.9900
C10 H10B 0.9900
C11 O4 1.435(3)
C11 H11A 0.9900
C11 H11B 0.9900
C12 C13 1.543(3)
C12 H12A 0.9900
C12 H12B 0.9900
C13 C14 1.534(3)
C13 H13A 0.9900
C13 H13B 0.9900
C14 C15 1.526(3)
C14 H14 1.0000
C15 C16 1.530(3)
C15 H15 1.0000
C16 C17 1.516(3)
C16 H16A 0.9900
C16 H16B 0.9900
C17 C18 1.520(3)
C17 H17A 0.9900
C17 H17B 0.9900
C18 O6 1.466(3)
C18 C19 1.528(3)
C19 H19A 0.9900
C19 H19B 0.9900
C20 O6 1.399(3)
C20 O5 1.410(3)
C20 N1 1.449(3)
C20 H20 1.0000
C21 Br1 1.916(2)
C21 H21 1.0000
C22 H22A 0.9800
C22 H22B 0.9800
C22 H22C 0.9800
C23 O7 1.216(3)
C23 N1 1.341(3)
C23 H23 0.9500
O1 H1A 0.8400
